data_2211233
loop_
_publ_author_name
'Zuo, Na'
'He, Hong-Wu'

_publ_section_title 2-[(4-Chlorophenyl)hydroxymethyl]-5,5-dimethyl-4-phenyl-1,3,2-dioxaphosphorinan-2-one
_journal_coeditor_code WN2074
_journal_issue 11
_journal_name_full 'Acta Crystallographica Section E'
_journal_page_first o4864
_journal_page_last o4865
_journal_paper_doi 10.1107/S1600536806039948
_journal_volume 62
_journal_year 2006
_chemical_formula_iupac 'C18 H20 Cl O4 P'
_chemical_formula_moiety 'C18 H20 Cl O4 P'
_chemical_formula_sum 'C18 H20 Cl O4 P'
_chemical_formula_weight 366.76
_chemical_name_systematic
;
2-[(4-Chlorophenyl)hydroxymethyl]-5,5-dimethyl-4-phenyl-1,3,2-
dioxaphosphorinan-2-one
;
_space_group_IT_number 4
_symmetry_cell_setting monoclinic
_symmetry_space_group_name_Hall 'P 2yb'
_symmetry_space_group_name_H-M 'P 1 21 1'
_atom_sites_solution_hydrogens geom
_atom_sites_solution_primary direct
_atom_sites_solution_secondary difmap
_cell_angle_alpha 90.00
_cell_angle_beta 110.475(2)
_cell_angle_gamma 90.00
_cell_formula_units_Z 2
_cell_length_a 10.5609(14)
_cell_length_b 6.4450(9)
_cell_length_c 14.1161(19)
_cell_measurement_reflns_used 1701
_cell_measurement_temperature 292(2)
_cell_measurement_theta_max 19.21
_cell_measurement_theta_min 2.97
_cell_volume 900.1(2)
_computing_cell_refinement 'SAINT (Bruker, 2000)'
_computing_data_collection 'SMART (Bruker, 2000)'
_computing_data_reduction SAINT
_computing_molecular_graphics 'SHELXTL (Bruker, 1997)'
_computing_publication_material SHELXTL
_computing_structure_refinement 'SHELXL97 (Sheldrick, 1997)'
_computing_structure_solution 'SHELXS97 (Sheldrick, 1997)'
_diffrn_ambient_temperature 292(2)
_diffrn_measured_fraction_theta_full 0.989
_diffrn_measured_fraction_theta_max 0.989
_diffrn_measurement_device_type 'Bruker SMART APEX CCD area-detector'
_diffrn_measurement_method '\f and \w'
_diffrn_radiation_monochromator graphite
_diffrn_radiation_source 'fine-focus sealed tube'
_diffrn_radiation_type MoK\a
_diffrn_radiation_wavelength 0.71073
_diffrn_reflns_av_R_equivalents 0.0323
_diffrn_reflns_av_sigmaI/netI 0.0630
_diffrn_reflns_limit_h_max 13
_diffrn_reflns_limit_h_min -13
_diffrn_reflns_limit_k_max 8
_diffrn_reflns_limit_k_min -8
_diffrn_reflns_limit_l_max 15
_diffrn_reflns_limit_l_min -18
_diffrn_reflns_number 6763
_diffrn_reflns_theta_full 26.99
_diffrn_reflns_theta_max 26.99
_diffrn_reflns_theta_min 1.54
_exptl_absorpt_coefficient_mu 0.319
_exptl_absorpt_correction_type none
_exptl_crystal_colour colorless
_exptl_crystal_density_diffrn 1.353
_exptl_crystal_density_method 'not measured'
_exptl_crystal_description needle
_exptl_crystal_F_000 384
_exptl_crystal_size_max 0.30
_exptl_crystal_size_mid 0.10
_exptl_crystal_size_min 0.05
_refine_diff_density_max 0.295
_refine_diff_density_min -0.229
_refine_ls_abs_structure_details 'Flack (1983), 1711 Friedel pairs'
_refine_ls_abs_structure_Flack 0.11(9)
_refine_ls_extinction_method none
_refine_ls_goodness_of_fit_ref 0.985
_refine_ls_hydrogen_treatment mixed
_refine_ls_matrix_type full
_refine_ls_number_parameters 222
_refine_ls_number_reflns 3837
_refine_ls_number_restraints 2
_refine_ls_restrained_S_all 0.985
_refine_ls_R_factor_all 0.0742
_refine_ls_R_factor_gt 0.0543
_refine_ls_shift/su_max 0.000
_refine_ls_shift/su_mean 0.000
_refine_ls_structure_factor_coef Fsqd
_refine_ls_weighting_details 'calc w=1/[\s^2^(Fo^2^)+(0.0477P)^2^] where P=(Fo^2^+2Fc^2^)/3'
_refine_ls_weighting_scheme calc
_refine_ls_wR_factor_gt 0.1029
_refine_ls_wR_factor_ref 0.1124
_reflns_number_gt 2940
_reflns_number_total 3837
_reflns_threshold_expression I>2\s(I)
_cod_data_source_file wn2074.cif
_cod_data_source_block I
_cod_depositor_comments
;
The following automatic conversions were performed:
'_symmetry_cell_setting' value 'Monoclinic' changed to 'monoclinic'
according to '/home/saulius/struct/CIF-dictionaries/cif_core.dic'
dictionary named 'cif_core.dic' version 2.4.1 from 2010-06-29.

Automatic conversion script
Id: cif_fix_enum 1527 2010-12-29 10:47:43Z saulius 

The following automatic conversions were performed:

'_symmetry_cell_setting' value 'Monoclinic' changed to 'monoclinic'
according to /home/saulius/struct/CIF-dictionaries/cif_core.dic
dictionary named 'cif_core.dic' version 2.4.1 from 2010-06-29.

Automatic conversion script
Id: cif_fix_values 1715 2011-07-08 13:25:40Z adriana 
;
_cod_original_sg_symbol_H-M 'P 21'
_cod_database_code 2211233
_cod_database_fobs_code 2211233

loop_
_symmetry_equiv_pos_as_xyz
'x, y, z'
'-x, y+1/2, -z'

loop_
_atom_site_type_symbol
_atom_site_label
_atom_site_fract_x
_atom_site_fract_y
_atom_site_fract_z
_atom_site_U_iso_or_equiv
_atom_site_adp_type
_atom_site_calc_flag
_atom_site_refinement_flags
_atom_site_occupancy
C C1 0.7869(4) 0.4345(7) 0.3121(3) 0.0733(12) Uani d . 1
H H1 0.7661 0.3308 0.2632 0.088 Uiso calc R 1
C C2 0.7837(5) 0.3911(11) 0.4070(5) 0.111(2) Uani d . 1
H H2 0.7619 0.2585 0.4223 0.133 Uiso calc R 1
C C3 0.8128(6) 0.5450(14) 0.4785(4) 0.123(3) Uani d . 1
H H3 0.8111 0.5164 0.5426 0.148 Uiso calc R 1
C C4 0.8446(5) 0.7423(12) 0.4556(4) 0.110(2) Uani d . 1
H H4 0.8626 0.8468 0.5040 0.132 Uiso calc R 1
C C5 0.8497(4) 0.7845(8) 0.3611(3) 0.0722(12) Uani d . 1
H H5 0.8727 0.9166 0.3461 0.087 Uiso calc R 1
C C6 0.8206(3) 0.6293(6) 0.2890(3) 0.0522(9) Uani d . 1
C C7 0.8224(3) 0.6693(5) 0.1847(2) 0.0422(8) Uani d . 1
H H7 0.7634 0.5668 0.1390 0.051 Uiso calc R 1
C C8 0.9611(3) 0.6594(5) 0.1718(2) 0.0421(8) Uani d . 1
C C9 1.0204(3) 0.4411(6) 0.1976(3) 0.0562(9) Uani d . 1
H H9A 0.9561 0.3408 0.1586 0.084 Uiso calc R 1
H H9B 1.0407 0.4148 0.2683 0.084 Uiso calc R 1
H H9C 1.1018 0.4309 0.1821 0.084 Uiso calc R 1
C C10 1.0617(3) 0.8184(6) 0.2361(3) 0.0616(11) Uani d . 1
H H10A 1.1420 0.8163 0.2189 0.092 Uiso calc R 1
H H10B 1.0844 0.7848 0.3063 0.092 Uiso calc R 1
H H10C 1.0219 0.9542 0.2234 0.092 Uiso calc R 1
C C11 0.9365(3) 0.6936(5) 0.0603(3) 0.0510(9) Uani d . 1
H H11A 1.0221 0.6851 0.0493 0.061 Uiso calc R 1
H H11B 0.8787 0.5837 0.0214 0.061 Uiso calc R 1
C C12 0.6008(3) 0.8405(5) -0.0450(2) 0.0401(7) Uani d . 1
H H12 0.6069 0.6901 -0.0339 0.048 Uiso calc R 1
C C13 0.5934(3) 0.8872(5) -0.1514(2) 0.0413(7) Uani d . 1
C C14 0.6288(3) 0.7374(6) -0.2082(3) 0.0521(9) Uani d . 1
H H14 0.6537 0.6056 -0.1813 0.062 Uiso calc R 1
C C15 0.6274(4) 0.7821(7) -0.3047(3) 0.0617(10) Uani d . 1
H H15 0.6503 0.6806 -0.3427 0.074 Uiso calc R 1
C C16 0.5921(3) 0.9767(8) -0.3434(3) 0.0604(9) Uani d . 1
C C17 0.5519(4) 1.1255(6) -0.2902(3) 0.0602(10) Uani d . 1
H H17 0.5242 1.2554 -0.3185 0.072 Uiso calc R 1
C C18 0.5530(3) 1.0800(6) -0.1943(2) 0.0517(8) Uani d . 1
H H18 0.5263 1.1807 -0.1580 0.062 Uiso calc R 1
Cl Cl1 0.59736(12) 1.0368(2) -0.46172(8) 0.0987(5) Uani d . 1
O O1 0.8739(2) 0.8931(4) 0.02358(17) 0.0492(6) Uani d . 1
O O2 0.7628(2) 0.8759(3) 0.15361(15) 0.0449(6) Uani d . 1
O O3 0.7338(2) 1.1924(3) 0.04441(18) 0.0519(6) Uani d . 1
O O4 0.4888(2) 0.9201(3) -0.02239(18) 0.0487(6) Uani d D 1
H H4A 0.434(3) 0.830(4) -0.025(3) 0.073 Uiso d D 1
P P1 0.74643(7) 0.96582(13) 0.04676(6) 0.0385(2) Uani d . 1

loop_
_atom_site_aniso_label
_atom_site_aniso_U_11
_atom_site_aniso_U_22
_atom_site_aniso_U_33
_atom_site_aniso_U_12
_atom_site_aniso_U_13
_atom_site_aniso_U_23
C1 0.072(2) 0.079(3) 0.073(3) 0.018(2) 0.032(2) 0.032(3)
C2 0.111(4) 0.131(5) 0.115(5) 0.047(4) 0.070(4) 0.075(4)
C3 0.123(4) 0.197(8) 0.068(3) 0.082(5) 0.057(3) 0.077(5)
C4 0.112(4) 0.171(7) 0.049(3) 0.061(4) 0.028(3) 0.012(4)
C5 0.077(3) 0.096(4) 0.045(2) 0.019(2) 0.023(2) 0.007(2)
C6 0.0424(17) 0.071(3) 0.042(2) 0.0105(16) 0.0134(15) 0.0118(19)
C7 0.0416(16) 0.0381(19) 0.0415(19) 0.0044(14) 0.0080(14) 0.0010(15)
C8 0.0376(15) 0.0425(19) 0.0433(19) 0.0025(14) 0.0104(14) -0.0033(15)
C9 0.0504(17) 0.051(2) 0.060(2) 0.0121(17) 0.0094(16) 0.0016(19)
C10 0.0456(19) 0.063(3) 0.066(3) -0.0042(18) 0.0073(17) -0.008(2)
C11 0.0450(18) 0.049(2) 0.062(2) 0.0096(16) 0.0231(17) -0.0023(18)
C12 0.0400(16) 0.0343(19) 0.047(2) -0.0022(13) 0.0172(14) 0.0013(15)
C13 0.0355(15) 0.0434(18) 0.0412(18) -0.0047(14) 0.0088(13) 0.0032(15)
C14 0.0528(19) 0.051(2) 0.047(2) -0.0028(17) 0.0110(16) -0.0054(18)
C15 0.061(2) 0.073(3) 0.049(2) -0.003(2) 0.0181(19) -0.014(2)
C16 0.0515(18) 0.082(3) 0.0444(19) -0.012(2) 0.0123(15) 0.004(2)
C17 0.066(2) 0.056(3) 0.054(2) -0.0008(18) 0.0147(19) 0.0109(19)
C18 0.0526(19) 0.054(2) 0.048(2) -0.0023(18) 0.0164(16) -0.001(2)
Cl1 0.1131(9) 0.1350(14) 0.0539(6) -0.0044(8) 0.0368(6) 0.0135(7)
O1 0.0446(11) 0.0513(15) 0.0560(14) 0.0055(10) 0.0230(10) 0.0078(11)
O2 0.0434(11) 0.0500(14) 0.0413(13) 0.0118(10) 0.0150(10) 0.0024(11)
O3 0.0420(12) 0.0423(15) 0.0633(16) -0.0003(11) 0.0082(11) -0.0006(12)
O4 0.0394(11) 0.0426(16) 0.0684(15) -0.0065(9) 0.0243(11) -0.0082(12)
P1 0.0355(4) 0.0362(4) 0.0427(4) 0.0025(4) 0.0121(3) 0.0016(4)

loop_
_atom_type_symbol
_atom_type_description
_atom_type_scat_dispersion_real
_atom_type_scat_dispersion_imag
_atom_type_scat_source
C C 0.0033 0.0016 'International Tables Vol C Tables 4.2.6.8 and 6.1.1.4'
H H 0.0000 0.0000 'International Tables Vol C Tables 4.2.6.8 and 6.1.1.4'
O O 0.0106 0.0060 'International Tables Vol C Tables 4.2.6.8 and 6.1.1.4'
P P 0.1023 0.0942 'International Tables Vol C Tables 4.2.6.8 and 6.1.1.4'
Cl Cl 0.1484 0.1585 'International Tables Vol C Tables 4.2.6.8 and 6.1.1.4'

loop_
_geom_angle_atom_site_label_1
_geom_angle_atom_site_label_2
_geom_angle_atom_site_label_3
_geom_angle
_geom_angle_publ_flag
C6 C1 C2 120.7(5) ?
C6 C1 H1 119.6 ?
C2 C1 H1 119.6 ?
C3 C2 C1 119.5(5) ?
C3 C2 H2 120.2 ?
C1 C2 H2 120.2 ?
C2 C3 C4 120.3(5) ?
C2 C3 H3 119.9 ?
C4 C3 H3 119.9 ?
C5 C4 C3 120.1(6) ?
C5 C4 H4 119.9 ?
C3 C4 H4 119.9 ?
C4 C5 C6 119.7(5) ?
C4 C5 H5 120.2 ?
C6 C5 H5 120.2 ?
C1 C6 C5 119.7(4) ?
C1 C6 C7 118.9(4) ?
C5 C6 C7 121.5(3) ?
O2 C7 C6 107.3(2) ?
O2 C7 C8 109.1(2) ?
C6 C7 C8 116.6(2) ?
O2 C7 H7 107.8 ?
C6 C7 H7 107.8 ?
C8 C7 H7 107.8 ?
C11 C8 C10 110.5(3) ?
C11 C8 C9 106.7(3) ?
C10 C8 C9 109.5(3) ?
C11 C8 C7 107.0(2) ?
C10 C8 C7 113.3(3) ?
C9 C8 C7 109.7(3) ?
C8 C9 H9A 109.5 ?
C8 C9 H9B 109.5 ?
H9A C9 H9B 109.5 ?
C8 C9 H9C 109.5 ?
H9A C9 H9C 109.5 ?
H9B C9 H9C 109.5 ?
C8 C10 H10A 109.5 ?
C8 C10 H10B 109.5 ?
H10A C10 H10B 109.5 ?
C8 C10 H10C 109.5 ?
H10A C10 H10C 109.5 ?
H10B C10 H10C 109.5 ?
O1 C11 C8 112.9(3) ?
O1 C11 H11A 109.0 ?
C8 C11 H11A 109.0 ?
O1 C11 H11B 109.0 ?
C8 C11 H11B 109.0 ?
H11A C11 H11B 107.8 ?
O4 C12 C13 113.2(2) ?
O4 C12 P1 104.02(19) ?
C13 C12 P1 111.0(2) ?
O4 C12 H12 109.5 ?
C13 C12 H12 109.5 ?
P1 C12 H12 109.5 ?
C18 C13 C14 118.4(3) ?
C18 C13 C12 121.1(3) ?
C14 C13 C12 120.4(3) ?
C13 C14 C15 120.7(4) ?
C13 C14 H14 119.7 ?
C15 C14 H14 119.7 ?
C16 C15 C14 119.4(4) ?
C16 C15 H15 120.3 ?
C14 C15 H15 120.3 ?
C15 C16 C17 121.0(3) ?
C15 C16 Cl1 119.6(3) ?
C17 C16 Cl1 119.4(4) ?
C16 C17 C18 119.3(4) ?
C16 C17 H17 120.4 ?
C18 C17 H17 120.4 ?
C17 C18 C13 121.1(4) ?
C17 C18 H18 119.5 ?
C13 C18 H18 119.5 ?
C11 O1 P1 120.48(19) ?
C7 O2 P1 120.84(18) ?
C12 O4 H4A 112(3) ?
O3 P1 O1 111.83(13) yes
O3 P1 O2 111.64(13) yes
O1 P1 O2 106.09(11) yes
O3 P1 C12 112.29(14) yes
O1 P1 C12 107.05(13) yes
O2 P1 C12 107.60(13) yes

loop_
_geom_bond_atom_site_label_1
_geom_bond_atom_site_label_2
_geom_bond_distance
_geom_bond_publ_flag
C1 C6 1.375(6) ?
C1 C2 1.380(6) ?
C1 H1 0.9300 ?
C2 C3 1.371(9) ?
C2 H2 0.9300 ?
C3 C4 1.382(10) ?
C3 H3 0.9300 ?
C4 C5 1.380(6) ?
C4 H4 0.9300 ?
C5 C6 1.383(5) ?
C5 H5 0.9300 ?
C6 C7 1.502(4) ?
C7 O2 1.472(4) ?
C7 C8 1.539(4) ?
C7 H7 0.9800 ?
C8 C11 1.519(4) ?
C8 C10 1.526(5) ?
C8 C9 1.532(5) ?
C9 H9A 0.9600 ?
C9 H9B 0.9600 ?
C9 H9C 0.9600 ?
C10 H10A 0.9600 ?
C10 H10B 0.9600 ?
C10 H10C 0.9600 ?
C11 O1 1.456(4) ?
C11 H11A 0.9700 ?
C11 H11B 0.9700 ?
C12 O4 1.425(3) ?
C12 C13 1.507(4) ?
C12 P1 1.817(3) yes
C12 H12 0.9800 ?
C13 C18 1.383(5) ?
C13 C14 1.387(5) ?
C14 C15 1.388(5) ?
C14 H14 0.9300 ?
C15 C16 1.366(6) ?
C15 H15 0.9300 ?
C16 C17 1.374(5) ?
C16 Cl1 1.735(3) ?
C17 C18 1.380(5) ?
C17 H17 0.9300 ?
C18 H18 0.9300 ?
O1 P1 1.564(2) yes
O2 P1 1.568(2) yes
O3 P1 1.466(2) yes
O4 H4A 0.814(10) ?

loop_
_geom_hbond_atom_site_label_D
_geom_hbond_atom_site_label_H
_geom_hbond_atom_site_label_A
_geom_hbond_site_symmetry_A
_geom_hbond_distance_DH
_geom_hbond_distance_HA
_geom_hbond_distance_DA
_geom_hbond_angle_DHA
C11 H11A O1 2_745 0.97 2.57 3.290(4) 131
C12 H12 O4 2_645 0.98 2.29 3.126(4) 143
C9 H9A O3 1_545 0.96 2.52 3.439(4) 159
O4 H4A O3 2_645 0.814(10) 1.913(16) 2.696(3) 161(4)

loop_
_geom_torsion_atom_site_label_1
_geom_torsion_atom_site_label_2
_geom_torsion_atom_site_label_3
_geom_torsion_atom_site_label_4
_geom_torsion
C6 C1 C2 C3 0.8(7)
C1 C2 C3 C4 0.3(8)
C2 C3 C4 C5 -1.2(8)
C3 C4 C5 C6 1.1(7)
C2 C1 C6 C5 -0.9(6)
C2 C1 C6 C7 -179.9(3)
C4 C5 C6 C1 -0.1(6)
C4 C5 C6 C7 178.9(3)
C1 C6 C7 O2 139.3(3)
C5 C6 C7 O2 -39.6(4)
C1 C6 C7 C8 -98.0(4)
C5 C6 C7 C8 83.0(4)
O2 C7 C8 C11 -61.2(3)
C6 C7 C8 C11 177.1(3)
O2 C7 C8 C10 60.8(3)
C6 C7 C8 C10 -60.9(4)
O2 C7 C8 C9 -176.5(2)
C6 C7 C8 C9 61.8(4)
C10 C8 C11 O1 -63.7(3)
C9 C8 C11 O1 177.4(2)
C7 C8 C11 O1 60.0(3)
O4 C12 C13 C18 42.4(4)
P1 C12 C13 C18 -74.1(3)
O4 C12 C13 C14 -138.5(3)
P1 C12 C13 C14 105.0(3)
C18 C13 C14 C15 1.8(5)
C12 C13 C14 C15 -177.3(3)
C13 C14 C15 C16 0.7(5)
C14 C15 C16 C17 -3.1(5)
C14 C15 C16 Cl1 177.2(3)
C15 C16 C17 C18 2.9(5)
Cl1 C16 C17 C18 -177.4(2)
C16 C17 C18 C13 -0.3(5)
C14 C13 C18 C17 -2.0(5)
C12 C13 C18 C17 177.1(3)
C8 C11 O1 P1 -48.8(3)
C6 C7 O2 P1 -178.86(19)
C8 C7 O2 P1 54.0(3)
C11 O1 P1 O3 155.1(2)
C11 O1 P1 O2 33.2(3)
C11 O1 P1 C12 -81.5(3)
C7 O2 P1 O3 -158.9(2)
C7 O2 P1 O1 -36.8(2)
C7 O2 P1 C12 77.5(2)
O4 C12 P1 O3 -54.5(2)
C13 C12 P1 O3 67.5(3)
O4 C12 P1 O1 -177.56(18)
C13 C12 P1 O1 -55.6(2)
O4 C12 P1 O2 68.8(2)
C13 C12 P1 O2 -169.2(2)

loop_
_cod_related_entry_id
_cod_related_entry_database
_cod_related_entry_code
1 ChemSpider 21178380
